data_4342618
loop_
_publ_author_name
'Han, Jing'
'Nishihara, Sadafumi'
'Inoue, Katsuya'
'Kurmoo, Mohamedally'

_publ_section_title
;
 High Magnetic Hardness for the Canted Antiferromagnetic, Ferroelectric,
 and Ferroelastic Layered Perovskite-like (C2H5NH3)2[Fe(II)Cl4].
;
_journal_issue 6
_journal_name_full 'Inorganic chemistry'
_journal_page_first 2866
_journal_page_last 2874
_journal_paper_doi 10.1021/ic5030229
_journal_volume 54
_journal_year 2015
_chemical_formula_moiety 'Cl4 Fe, 2(C2 H8 N)'
_chemical_formula_sum 'C4 H16 Cl4 Fe N2'
_chemical_formula_weight 289.84
_chemical_name_systematic
; 
 ? 
;
_space_group_IT_number 61
_symmetry_cell_setting orthorhombic
_symmetry_space_group_name_Hall '-P 2bc 2ac'
_symmetry_space_group_name_H-M 'P c a b'
_atom_sites_solution_hydrogens geom
_atom_sites_solution_primary direct
_atom_sites_solution_secondary difmap
_audit_creation_method SHELXL-97
_cell_angle_alpha 90.00
_cell_angle_beta 90.00
_cell_angle_gamma 90.00
_cell_formula_units_Z 4
_cell_length_a 7.1404(6)
_cell_length_b 7.3032(6)
_cell_length_c 21.6631(19)
_cell_measurement_reflns_used 5835
_cell_measurement_temperature 110(2)
_cell_measurement_theta_max 28.65
_cell_measurement_theta_min 1.86
_cell_volume 1129.68(17)
_computing_cell_refinement 'APEX2 (Bruker AXS, 2006)'
_computing_data_collection 'APEX2 (Bruker AXS, 2006)'
_computing_data_reduction 'SAINT (Bruker AXS, 2004)'
_computing_structure_refinement 'SHELXL-97 (Sheldrick, 1997)'
_computing_structure_solution 'SHELXS-97 (Sheldrick, 1990)'
_diffrn_ambient_temperature 110(2)
_diffrn_measured_fraction_theta_full 0.999
_diffrn_measured_fraction_theta_max 0.936
_diffrn_measurement_device_type 'phi and omega scans'
_diffrn_radiation_monochromator 'Bruker APEXII CCD area detector'
_diffrn_radiation_source 'Bruker TXS fine-focus rotating anode'
_diffrn_radiation_type MoK\a
_diffrn_radiation_wavelength 0.71073
_diffrn_reflns_av_R_equivalents 0.0409
_diffrn_reflns_av_sigmaI/netI 0.0306
_diffrn_reflns_limit_h_max 9
_diffrn_reflns_limit_h_min -6
_diffrn_reflns_limit_k_max 9
_diffrn_reflns_limit_k_min -8
_diffrn_reflns_limit_l_max 17
_diffrn_reflns_limit_l_min -29
_diffrn_reflns_number 5838
_diffrn_reflns_theta_full 25.00
_diffrn_reflns_theta_max 28.65
_diffrn_reflns_theta_min 1.88
_exptl_absorpt_coefficient_mu 2.230
_exptl_absorpt_correction_T_max 0.9568
_exptl_absorpt_correction_T_min 0.8078
_exptl_absorpt_correction_type multi-scan
_exptl_absorpt_process_details 'SADABS Sheldrick 1996'
_exptl_crystal_colour 'pale yellow'
_exptl_crystal_density_diffrn 1.704
_exptl_crystal_density_method 'not measured'
_exptl_crystal_description Plate
_exptl_crystal_F_000 592
_exptl_crystal_size_max 0.10
_exptl_crystal_size_mid 0.10
_exptl_crystal_size_min 0.02
_refine_diff_density_max 0.680
_refine_diff_density_min -3.563
_refine_diff_density_rms 0.529
_refine_ls_extinction_method none
_refine_ls_goodness_of_fit_ref 1.610
_refine_ls_hydrogen_treatment mixed
_refine_ls_matrix_type full
_refine_ls_number_parameters 54
_refine_ls_number_reflns 1357
_refine_ls_number_restraints 0
_refine_ls_restrained_S_all 1.610
_refine_ls_R_factor_all 0.0643
_refine_ls_R_factor_gt 0.0632
_refine_ls_shift/su_max 0.001
_refine_ls_shift/su_mean 0.000
_refine_ls_structure_factor_coef Fsqd
_refine_ls_weighting_details 'calc w=1/[\s^2^(Fo^2^)+(0.1000P)^2^+0.0000P] where P=(Fo^2^+2Fc^2^)/3'
_refine_ls_weighting_scheme calc
_refine_ls_wR_factor_gt 0.1815
_refine_ls_wR_factor_ref 0.1836
_reflns_number_gt 1283
_reflns_number_total 1357
_reflns_threshold_expression >2sigma(I)
_cod_data_source_file ic5030229_si_003.cif
_cod_data_source_block B173
_cod_depositor_comments 'Adding full bibliography for 4342617--4342626.cif.'
_cod_original_sg_symbol_Hall -P2bc2ac
_cod_original_sg_symbol_H-M Pcab
_cod_database_code 4342618

loop_
_symmetry_equiv_pos_as_xyz
'x, y, z'
'-x, -y+1/2, z+1/2'
'x+1/2, -y, -z+1/2'
'-x+1/2, y+1/2, -z'
'-x, -y, -z'
'x, y-1/2, -z-1/2'
'-x-1/2, y, z-1/2'
'x-1/2, -y-1/2, z'

loop_
_atom_site_label
_atom_site_type_symbol
_atom_site_fract_x
_atom_site_fract_y
_atom_site_fract_z
_atom_site_U_iso_or_equiv
_atom_site_adp_type
_atom_site_occupancy
_atom_site_symmetry_multiplicity
_atom_site_calc_flag
_atom_site_refinement_flags
Fe1 Fe 0.0000 0.0000 0.5000 0.0105(3) Uani 1 2 d S
Cl1 Cl 0.00764(6) -0.03595(13) 0.60960(4) 0.0207(3) Uani 1 1 d .
Cl2 Cl 0.24257(6) 0.25766(6) 0.50963(4) 0.0166(3) Uani 1 1 d .
N1 N -0.0073(2) 0.5160(4) 0.60079(12) 0.0213(8) Uani 1 1 d .
H1A H 0.0101 0.6394 0.6004 0.032 Uiso 1 1 calc R
H1B H -0.1267 0.4899 0.5891 0.032 Uiso 1 1 calc R
H1C H 0.0744 0.4623 0.5741 0.032 Uiso 1 1 calc R
C1 C 0.0254(4) 0.4453(6) 0.66348(14) 0.0346(8) Uani 1 1 d .
H2 H 0.1621 0.4388 0.6709 0.042 Uiso 1 1 calc R
H3 H -0.0250 0.3193 0.6662 0.042 Uiso 1 1 calc R
C2 C -0.0610(5) 0.5578(4) 0.71212(12) 0.0468(8) Uani 1 1 d .
H4 H -0.0021 0.6790 0.7127 0.070 Uiso 1 1 calc R
H5 H -0.0434 0.4983 0.7522 0.070 Uiso 1 1 calc R
H6 H -0.1952 0.5711 0.7038 0.070 Uiso 1 1 calc R

loop_
_atom_site_aniso_label
_atom_site_aniso_U_11
_atom_site_aniso_U_22
_atom_site_aniso_U_33
_atom_site_aniso_U_23
_atom_site_aniso_U_13
_atom_site_aniso_U_12
Fe1 0.0088(5) 0.0118(5) 0.0111(5) 0.00082(17) -0.00064(10) 0.00016(10)
Cl1 0.0303(5) 0.0197(5) 0.0122(5) 0.0001(3) -0.00008(14) 0.00055(15)
Cl2 0.0114(5) 0.0143(5) 0.0242(5) 0.00065(14) -0.00047(13) -0.0031(2)
N1 0.0280(18) 0.0202(17) 0.0156(16) -0.0015(9) -0.0012(5) -0.0017(6)
C1 0.0486(16) 0.0376(19) 0.0177(13) 0.0051(12) 0.0024(10) 0.0142(13)
C2 0.0678(19) 0.0539(19) 0.0186(12) -0.0010(11) 0.0035(14) 0.0253(17)

loop_
_atom_type_symbol
_atom_type_description
_atom_type_scat_dispersion_real
_atom_type_scat_dispersion_imag
_atom_type_scat_source
C C 0.0033 0.0016 'International Tables Vol C Tables 4.2.6.8 and 6.1.1.4'
H H 0.0000 0.0000 'International Tables Vol C Tables 4.2.6.8 and 6.1.1.4'
N N 0.0061 0.0033 'International Tables Vol C Tables 4.2.6.8 and 6.1.1.4'
Cl Cl 0.1484 0.1585 'International Tables Vol C Tables 4.2.6.8 and 6.1.1.4'
Fe Fe 0.3463 0.8444 'International Tables Vol C Tables 4.2.6.8 and 6.1.1.4'

loop_
_geom_angle_atom_site_label_1
_geom_angle_atom_site_label_2
_geom_angle_atom_site_label_3
_geom_angle
_geom_angle_site_symmetry_1
_geom_angle_site_symmetry_3
Cl1 Fe1 Cl1 180.0 . 5_556
Cl1 Fe1 Cl2 90.65(2) . 8_565
Cl1 Fe1 Cl2 89.35(2) 5_556 8_565
Cl1 Fe1 Cl2 89.35(2) . 4_546
Cl1 Fe1 Cl2 90.65(2) 5_556 4_546
Cl2 Fe1 Cl2 180.000(14) 8_565 4_546
Cl1 Fe1 Cl2 89.10(2) . .
Cl1 Fe1 Cl2 90.90(2) 5_556 .
Cl2 Fe1 Cl2 88.341(7) 8_565 .
Cl2 Fe1 Cl2 91.659(7) 4_546 .
Cl1 Fe1 Cl2 90.90(2) . 5_556
Cl1 Fe1 Cl2 89.10(2) 5_556 5_556
Cl2 Fe1 Cl2 91.659(7) 8_565 5_556
Cl2 Fe1 Cl2 88.341(7) 4_546 5_556
Cl2 Fe1 Cl2 180.0 . 5_556
Fe1 Cl2 Fe1 170.04(3) 4_556 .
N1 C1 C2 113.5(3) . .

loop_
_geom_bond_atom_site_label_1
_geom_bond_atom_site_label_2
_geom_bond_distance
_geom_bond_site_symmetry_2
Fe1 Cl1 2.3894(8) .
Fe1 Cl1 2.3895(8) 5_556
Fe1 Cl2 2.5602(4) 8_565
Fe1 Cl2 2.5602(4) 4_546
Fe1 Cl2 2.5660(4) .
Fe1 Cl2 2.5661(4) 5_556
Cl2 Fe1 2.5602(4) 4_556
N1 C1 1.472(4) .
C1 C2 1.472(4) .

loop_
_geom_torsion_atom_site_label_1
_geom_torsion_atom_site_label_2
_geom_torsion_atom_site_label_3
_geom_torsion_atom_site_label_4
_geom_torsion
_geom_torsion_site_symmetry_1
_geom_torsion_site_symmetry_4
Cl1 Fe1 Cl2 Fe1 154.44(14) . 4_556
Cl1 Fe1 Cl2 Fe1 -25.56(14) 5_556 4_556
Cl2 Fe1 Cl2 Fe1 -114.88(13) 8_565 4_556
Cl2 Fe1 Cl2 Fe1 65.12(13) 4_546 4_556
Cl2 Fe1 Cl2 Fe1 -22(8) 5_556 4_556
